data_2215104
loop_
_publ_author_name
'Liu, Yu-Fen'
'Xia, Hai-Tao'
'Wang, Da-Qi'
'Yang, Shu-Ping'
'Meng, Yong-Lu'

_publ_section_title
;
 <i>N</i>,<i>N</i>'-Dibenzylethane-1,2-diammonium dinitrate
;
_journal_coeditor_code GG3117
_journal_issue 9
_journal_name_full 'Acta Crystallographica Section E'
_journal_page_first o3836
_journal_page_last o3836
_journal_paper_doi 10.1107/S1600536807039736
_journal_volume 63
_journal_year 2007
_chemical_formula_iupac 'C16 H22 N2 2+, 2N O3 -'
_chemical_formula_moiety 'C16 H22 N2 2+, 2(N O3 -)'
_chemical_formula_sum 'C16 H22 N4 O6'
_chemical_formula_weight 366.38
_chemical_name_systematic
;
N,N'-Dibenzylethane-1,2-diammonium dinitrate
;
_space_group_IT_number 14
_symmetry_cell_setting monoclinic
_symmetry_space_group_name_Hall '-P 2ybc'
_symmetry_space_group_name_H-M 'P 1 21/c 1'
_atom_sites_solution_hydrogens geom
_atom_sites_solution_primary direct
_atom_sites_solution_secondary difmap
_audit_creation_method SHELXL-97
_cell_angle_alpha 90.00
_cell_angle_beta 91.638(3)
_cell_angle_gamma 90.00
_cell_formula_units_Z 2
_cell_length_a 5.7889(15)
_cell_length_b 5.5654(14)
_cell_length_c 29.858(3)
_cell_measurement_reflns_used 995
_cell_measurement_temperature 293(2)
_cell_measurement_theta_max 22.787
_cell_measurement_theta_min 2.725
_cell_volume 961.6(4)
_computing_cell_refinement 'SMART (Siemens, 1996)'
_computing_data_collection 'SMART (Siemens, 1996)'
_computing_data_reduction 'SAINT (Siemens, 1996)'
_computing_molecular_graphics 'SHELXTL (Sheldrick, 1997b)'
_computing_publication_material 'SHELXTL (Sheldrick, 1997b)'
_computing_structure_refinement 'SHELXL97 (Sheldrick, 1997a)'
_computing_structure_solution 'SHELXS97 (Sheldrick, 1997a)'
_diffrn_ambient_temperature 293(2)
_diffrn_measured_fraction_theta_full 0.988
_diffrn_measured_fraction_theta_max 0.988
_diffrn_measurement_device_type 'Siemens SMART 1000 CCD area-detector'
_diffrn_measurement_method '\f and \w'
_diffrn_radiation_monochromator graphite
_diffrn_radiation_source 'fine-focus sealed tube'
_diffrn_radiation_type MoK\a
_diffrn_radiation_wavelength 0.71073
_diffrn_reflns_av_R_equivalents 0.0600
_diffrn_reflns_av_sigmaI/netI 0.0508
_diffrn_reflns_limit_h_max 6
_diffrn_reflns_limit_h_min -6
_diffrn_reflns_limit_k_max 6
_diffrn_reflns_limit_k_min -6
_diffrn_reflns_limit_l_max 35
_diffrn_reflns_limit_l_min -31
_diffrn_reflns_number 4707
_diffrn_reflns_theta_full 25.01
_diffrn_reflns_theta_max 25.01
_diffrn_reflns_theta_min 1.36
_diffrn_standards_decay_% 0
_diffrn_standards_interval_count 0
_diffrn_standards_interval_time 0
_diffrn_standards_number 0
_exptl_absorpt_coefficient_mu 0.098
_exptl_absorpt_correction_T_max 0.9912
_exptl_absorpt_correction_T_min 0.9454
_exptl_absorpt_correction_type multi-scan
_exptl_absorpt_process_details '(SADABS; Sheldrick, 1996)'
_exptl_crystal_colour colourless
_exptl_crystal_density_diffrn 1.265
_exptl_crystal_density_method 'not measured'
_exptl_crystal_description block
_exptl_crystal_F_000 388
_exptl_crystal_size_max 0.58
_exptl_crystal_size_mid 0.23
_exptl_crystal_size_min 0.09
_refine_diff_density_max 0.371
_refine_diff_density_min -0.214
_refine_ls_extinction_method none
_refine_ls_goodness_of_fit_ref 1.018
_refine_ls_hydrogen_treatment constr
_refine_ls_matrix_type full
_refine_ls_number_parameters 118
_refine_ls_number_reflns 1676
_refine_ls_number_restraints 0
_refine_ls_restrained_S_all 1.018
_refine_ls_R_factor_all 0.1150
_refine_ls_R_factor_gt 0.0719
_refine_ls_shift/su_max 0.000
_refine_ls_shift/su_mean 0.000
_refine_ls_structure_factor_coef Fsqd
_refine_ls_weighting_details 'w=1/[\s^2^(Fo^2^)+(0.1189P)^2^] where P=(Fo^2^+2Fc^2^)/3'
_refine_ls_weighting_scheme calc
_refine_ls_wR_factor_gt 0.1903
_refine_ls_wR_factor_ref 0.2153
_reflns_number_gt 942
_reflns_number_total 1676
_reflns_threshold_expression I>2\s(I)
_cod_data_source_file gg3117.cif
_cod_data_source_block I
_cod_original_cell_volume 961.5(4)
_cod_original_sg_symbol_H-M 'P 21/c'
_cod_database_code 2215104
_cod_database_fobs_code 2215104

loop_
_symmetry_equiv_pos_as_xyz
'x, y, z'
'-x, y+1/2, -z+1/2'
'-x, -y, -z'
'x, -y-1/2, z-1/2'

loop_
_atom_site_type_symbol
_atom_site_label
_atom_site_fract_x
_atom_site_fract_y
_atom_site_fract_z
_atom_site_U_iso_or_equiv
_atom_site_adp_type
_atom_site_calc_flag
_atom_site_refinement_flags
_atom_site_occupancy
N N1 0.4744(4) 0.9458(4) 0.06168(7) 0.0488(7) Uani d . 1
H H1A 0.3281 0.8909 0.0607 0.059 Uiso calc R 1
H H1B 0.5690 0.8174 0.0626 0.059 Uiso calc R 1
N N2 0.9771(5) 0.6263(5) 0.05954(9) 0.0599(8) Uani d . 1
O O1 0.9957(4) 0.8469(4) 0.05704(9) 0.0742(8) Uani d . 1
O O2 0.7799(5) 0.5400(4) 0.06156(10) 0.0882(9) Uani d . 1
O O3 1.1532(5) 0.5046(4) 0.05864(12) 0.1054(11) Uani d . 1
C C1 0.5158(5) 1.0821(5) 0.01998(9) 0.0478(8) Uani d . 1
H H1C 0.6714 1.1468 0.0209 0.057 Uiso calc R 1
H H1D 0.4081 1.2154 0.0174 0.057 Uiso calc R 1
C C2 0.5114(6) 1.0864(5) 0.10331(11) 0.0617(9) Uani d . 1
H H2A 0.4219 1.2336 0.1014 0.074 Uiso calc R 1
H H2B 0.6733 1.1295 0.1066 0.074 Uiso calc R 1
C C3 0.4409(7) 0.9453(7) 0.14330(12) 0.0719(10) Uani d . 1
C C4 0.2417(10) 0.9825(12) 0.16382(17) 0.132(2) Uani d . 1
H H4 0.1406 1.1026 0.1540 0.158 Uiso calc R 1
C C5 0.1848(15) 0.827(2) 0.2029(2) 0.161(3) Uani d . 1
H H5 0.0499 0.8447 0.2187 0.194 Uiso calc R 1
C C6 0.347(2) 0.656(2) 0.2133(3) 0.159(3) Uani d . 1
H H6 0.3149 0.5565 0.2374 0.191 Uiso calc R 1
C C7 0.5403(19) 0.6153(13) 0.1939(2) 0.152(3) Uani d . 1
H H7 0.6420 0.4952 0.2034 0.182 Uiso calc R 1
C C8 0.5840(11) 0.7599(9) 0.15861(14) 0.1118(17) Uani d . 1
H H8 0.7199 0.7332 0.1435 0.134 Uiso calc R 1

loop_
_atom_site_aniso_label
_atom_site_aniso_U_11
_atom_site_aniso_U_22
_atom_site_aniso_U_33
_atom_site_aniso_U_12
_atom_site_aniso_U_13
_atom_site_aniso_U_23
N1 0.0431(14) 0.0402(12) 0.0633(16) -0.0065(10) 0.0058(11) 0.0016(12)
N2 0.0537(18) 0.0480(16) 0.0781(19) -0.0011(14) 0.0037(13) -0.0052(14)
O1 0.0509(15) 0.0458(13) 0.126(2) -0.0046(10) 0.0056(13) 0.0070(13)
O2 0.0651(17) 0.0567(14) 0.143(2) -0.0189(13) 0.0094(15) 0.0008(15)
O3 0.0756(19) 0.0674(16) 0.174(3) 0.0276(14) 0.0076(18) -0.0031(17)
C1 0.0504(17) 0.0350(14) 0.0584(18) -0.0032(13) 0.0059(14) 0.0043(13)
C2 0.075(2) 0.0476(17) 0.063(2) -0.0073(16) 0.0040(16) -0.0075(16)
C3 0.074(3) 0.082(3) 0.060(2) -0.023(2) 0.0055(19) -0.009(2)
C4 0.109(4) 0.205(6) 0.082(3) -0.028(4) 0.033(3) -0.033(4)
C5 0.123(6) 0.261(10) 0.102(5) -0.062(6) 0.040(4) -0.034(6)
C6 0.177(8) 0.191(8) 0.112(5) -0.077(7) 0.036(6) -0.005(5)
C7 0.238(9) 0.132(5) 0.085(4) -0.005(6) 0.004(5) 0.021(4)
C8 0.176(5) 0.095(3) 0.064(3) -0.009(3) 0.003(3) 0.015(3)

loop_
_atom_type_symbol
_atom_type_description
_atom_type_scat_dispersion_real
_atom_type_scat_dispersion_imag
_atom_type_scat_source
C C 0.0033 0.0016 'International Tables Vol C Tables 4.2.6.8 and 6.1.1.4'
H H 0.0000 0.0000 'International Tables Vol C Tables 4.2.6.8 and 6.1.1.4'
N N 0.0061 0.0033 'International Tables Vol C Tables 4.2.6.8 and 6.1.1.4'
O O 0.0106 0.0060 'International Tables Vol C Tables 4.2.6.8 and 6.1.1.4'

loop_
_geom_angle_atom_site_label_1
_geom_angle_atom_site_label_2
_geom_angle_atom_site_label_3
_geom_angle_site_symmetry_1
_geom_angle_site_symmetry_3
_geom_angle
C2 N1 C1 . . 114.3(2)
C2 N1 H1A . . 108.7
C1 N1 H1A . . 108.7
C2 N1 H1B . . 108.7
C1 N1 H1B . . 108.7
H1A N1 H1B . . 107.6
O3 N2 O1 . . 118.4(3)
O3 N2 O2 . . 123.6(3)
O1 N2 O2 . . 118.0(3)
N1 C1 C1 . 3_675 109.5(3)
N1 C1 H1C . . 109.8
C1 C1 H1C 3_675 . 109.8
N1 C1 H1D . . 109.8
C1 C1 H1D 3_675 . 109.8
H1C C1 H1D . . 108.2
N1 C2 C3 . . 110.9(2)
N1 C2 H2A . . 109.5
C3 C2 H2A . . 109.5
N1 C2 H2B . . 109.5
C3 C2 H2B . . 109.5
H2A C2 H2B . . 108.0
C4 C3 C8 . . 118.5(5)
C4 C3 C2 . . 122.9(5)
C8 C3 C2 . . 118.6(4)
C3 C4 C5 . . 118.6(7)
C3 C4 H4 . . 120.7
C5 C4 H4 . . 120.7
C6 C5 C4 . . 114.5(7)
C6 C5 H5 . . 122.7
C4 C5 H5 . . 122.7
C7 C6 C5 . . 128.0(8)
C7 C6 H6 . . 116.0
C5 C6 H6 . . 116.0
C6 C7 C8 . . 115.4(8)
C6 C7 H7 . . 122.3
C8 C7 H7 . . 122.3
C7 C8 C3 . . 124.9(6)
C7 C8 H8 . . 117.5
C3 C8 H8 . . 117.5

loop_
_geom_bond_atom_site_label_1
_geom_bond_atom_site_label_2
_geom_bond_site_symmetry_2
_geom_bond_distance
_geom_bond_publ_flag
N1 C2 . 1.479(4) no
N1 C1 . 1.484(3) no
N1 H1A . 0.9000 ?
N1 H1B . 0.9000 ?
N2 O3 . 1.225(3) ?
N2 O1 . 1.235(3) ?
N2 O2 . 1.241(3) ?
C1 C1 3_675 1.510(6) ?
C1 H1C . 0.9700 ?
C1 H1D . 0.9700 ?
C2 C3 . 1.496(5) ?
C2 H2A . 0.9700 ?
C2 H2B . 0.9700 ?
C3 C4 . 1.337(6) ?
C3 C8 . 1.392(6) ?
C4 C5 . 1.498(10) ?
C4 H4 . 0.9300 ?
C5 C6 . 1.367(11) ?
C5 H5 . 0.9300 ?
C6 C7 . 1.294(11) ?
C6 H6 . 0.9300 ?
C7 C8 . 1.355(8) ?
C7 H7 . 0.9300 ?
C8 H8 . 0.9300 ?

loop_
_geom_hbond_atom_site_label_D
_geom_hbond_atom_site_label_H
_geom_hbond_atom_site_label_A
_geom_hbond_site_symmetry_A
_geom_hbond_distance_DH
_geom_hbond_distance_HA
_geom_hbond_distance_DA
_geom_hbond_angle_DHA
N1 H1A O1 1_455 0.90 1.94 2.825(3) 167.7
N1 H1A O3 1_455 0.90 2.39 3.080(3) 135.3
N1 H1B O1 . 0.90 2.49 3.075(3) 123.6
N1 H1B O2 . 0.90 1.96 2.869(3) 177.1
C1 H1C O2 1_565 0.97 2.58 3.204(4) 122.8
C1 H1D O3 1_465 0.97 2.53 3.377(4) 146.5
C2 H2A O3 1_465 0.97 2.49 3.367(4) 150.0

loop_
_geom_torsion_atom_site_label_1
_geom_torsion_atom_site_label_2
_geom_torsion_atom_site_label_3
_geom_torsion_atom_site_label_4
_geom_torsion_site_symmetry_4
_geom_torsion
_geom_torsion_publ_flag
C2 N1 C1 C1 3_675 177.3(3) no
C1 N1 C2 C3 . 173.6(3) no
N1 C2 C3 C4 . -102.3(4) no
N1 C2 C3 C8 . 74.7(4) no
C8 C3 C4 C5 . 1.4(7) ?
C2 C3 C4 C5 . 178.4(4) ?
C3 C4 C5 C6 . -0.7(9) ?
C4 C5 C6 C7 . 0.3(12) ?
C5 C6 C7 C8 . -0.6(12) ?
C6 C7 C8 C3 . 1.3(9) ?
C4 C3 C8 C7 . -1.8(7) ?
C2 C3 C8 C7 . -178.9(5) ?
